data_7208853
loop_
_publ_author_name
'Gentili, Denis'
'Di Maria, Francesca'
'Liscio, Fabiola'
'Ferlauto, Laura'
'Leonardi, Francesca'
'Maini, Lucia'
'Gazzano, Massimo'
'Milita, Silvia'
'Barbarella, Giovanna'
'Cavallini, Massimiliano'

_publ_section_title
;
 Targeting ordered oligothiophene fibers with enhanced functional
 properties by interplay of self-assembly and wet lithography
;
_journal_issue 39
_journal_name_full 'Journal of Materials Chemistry'
_journal_page_first 20852
_journal_paper_doi 10.1039/c2jm33998f
_journal_volume 22
_journal_year 2012
_chemical_formula_sum 'C56 H66 S12'
_chemical_formula_weight 1123.81
_chemical_name_systematic
;
?
;
_space_group_IT_number 2
_symmetry_cell_setting triclinic
_symmetry_space_group_name_Hall '-P 1'
_symmetry_space_group_name_H-M 'P -1'
_atom_sites_solution_hydrogens geom
_atom_sites_solution_primary direct
_atom_sites_solution_secondary difmap
_audit_creation_method SHELXL-97
_cell_angle_alpha 84.227(3)
_cell_angle_beta 85.377(3)
_cell_angle_gamma 82.200(4)
_cell_formula_units_Z 1
_cell_length_a 5.1756(2)
_cell_length_b 16.4142(6)
_cell_length_c 17.0191(6)
_cell_measurement_reflns_used 4832
_cell_measurement_temperature 293(2)
_cell_measurement_theta_max 29.1022
_cell_measurement_theta_min 2.6835
_cell_volume 1421.90(9)
_computing_structure_refinement 'SHELXL-97 (Sheldrick, 2008)'
_diffrn_ambient_temperature 293(2)
_diffrn_detector_area_resol_mean 16.1340
_diffrn_measured_fraction_theta_full 0.999
_diffrn_measured_fraction_theta_max 0.999
_diffrn_measurement_device_type 'Xcalibur, Sapphire3'
_diffrn_measurement_method '\w scans'
_diffrn_radiation_monochromator graphite
_diffrn_radiation_source 'Enhance (Mo) X-ray Source'
_diffrn_radiation_type MoK\a
_diffrn_radiation_wavelength 0.71073
_diffrn_reflns_av_R_equivalents 0.0595
_diffrn_reflns_av_sigmaI/netI 0.0655
_diffrn_reflns_limit_h_max 6
_diffrn_reflns_limit_h_min -6
_diffrn_reflns_limit_k_max 19
_diffrn_reflns_limit_k_min -19
_diffrn_reflns_limit_l_max 20
_diffrn_reflns_limit_l_min -20
_diffrn_reflns_number 18676
_diffrn_reflns_theta_full 25.00
_diffrn_reflns_theta_max 25.24
_diffrn_reflns_theta_min 2.69
_exptl_absorpt_coefficient_mu 0.497
_exptl_absorpt_correction_T_max 1.00000
_exptl_absorpt_correction_T_min 0.93238
_exptl_absorpt_correction_type multi-scan
_exptl_absorpt_process_details
;
CrysAlisPro, Oxford Diffraction Ltd.,
Version 1.171.34.40 (release 27-08-2010 CrysAlis171 .NET)
(compiled Aug 27 2010,11:50:40)
Empirical absorption correction using spherical harmonics,
implemented in SCALE3 ABSPACK scaling algorithm.
;
_exptl_crystal_colour 'dark red'
_exptl_crystal_density_diffrn 1.312
_exptl_crystal_density_method 'not measured'
_exptl_crystal_description needle
_exptl_crystal_F_000 594
_exptl_crystal_size_max 0.5
_exptl_crystal_size_mid 0.028
_exptl_crystal_size_min 0.012
_refine_diff_density_max 0.353
_refine_diff_density_min -0.261
_refine_diff_density_rms 0.056
_refine_ls_extinction_coef 0.000(1)
_refine_ls_extinction_expression Fc^*^=kFc[1+0.001xFc^2^\l^3^/sin(2\q)]^-1/4^
_refine_ls_extinction_method SHELXL
_refine_ls_goodness_of_fit_ref 1.227
_refine_ls_hydrogen_treatment constr
_refine_ls_matrix_type full
_refine_ls_number_parameters 380
_refine_ls_number_reflns 5139
_refine_ls_number_restraints 16
_refine_ls_restrained_S_all 1.227
_refine_ls_R_factor_all 0.1301
_refine_ls_R_factor_gt 0.0926
_refine_ls_shift/su_max 4.008
_refine_ls_shift/su_mean 0.011
_refine_ls_structure_factor_coef Fsqd
_refine_ls_weighting_details 'calc w=1/[\s^2^(Fo^2^)+(0.0651P)^2^+0.3550P] where P=(Fo^2^+2Fc^2^)/3'
_refine_ls_weighting_scheme calc
_refine_ls_wR_factor_gt 0.1635
_refine_ls_wR_factor_ref 0.1787
_reflns_number_gt 3782
_reflns_number_total 5139
_reflns_threshold_expression >2\s(I)
_cod_data_source_file c2jm33998f.txt
_cod_data_source_block t8s4_2
_cod_depositor_comments
;
The following automatic conversions were performed:

'_symmetry_cell_setting' value 'Triclinic' changed to 'triclinic'
according to /home/saulius/struct/CIF-dictionaries/cif_core.dic
dictionary named 'cif_core.dic' version 2.4.2 from 2011-04-26.

Automatic conversion script
Id: cif_fix_values 1891 2012-01-12 08:04:46Z andrius 
;
_cod_original_sg_symbol_H-M P-1
_cod_database_code 7208853

loop_
_symmetry_equiv_pos_as_xyz
'x, y, z'
'-x, -y, -z'

loop_
_atom_site_label
_atom_site_type_symbol
_atom_site_fract_x
_atom_site_fract_y
_atom_site_fract_z
_atom_site_U_iso_or_equiv
_atom_site_adp_type
_atom_site_occupancy
_atom_site_symmetry_multiplicity
_atom_site_calc_flag
_atom_site_refinement_flags
_atom_site_disorder_assembly
_atom_site_disorder_group
S4A S 1.7709(16) 0.7510(6) -0.0714(5) 0.095(3) Uani 0.50 1 d PD A 1
C14A C 1.543(6) 0.8388(13) 0.0279(17) 0.085(9) Uani 0.50 1 d PD A 1
H14A H 1.4335 0.8587 0.0697 0.103 Uiso 0.50 1 calc PR A 1
C16A C 1.861(6) 0.8470(15) -0.0749(17) 0.086(9) Uani 0.50 1 d PD A 1
H16A H 1.9852 0.8694 -0.1099 0.103 Uiso 0.50 1 calc PR A 1
C15A C 1.714(7) 0.8837(18) -0.017(2) 0.105(12) Uani 0.50 1 d PD A 1
H15A H 1.7283 0.9376 -0.0069 0.126 Uiso 0.50 1 calc PR A 1
C14B C 1.761(4) 0.7565(17) -0.0503(13) 0.074(9) Uani 0.50 1 d PD A 2
H14B H 1.8147 0.7105 -0.0782 0.089 Uiso 0.50 1 calc PR A 2
S4B S 1.521(2) 0.8533(5) 0.0434(6) 0.098(2) Uani 0.50 1 d PD A 2
C16B C 1.882(6) 0.8251(17) -0.0593(18) 0.087(9) Uani 0.50 1 d PD A 2
H16B H 2.0272 0.8296 -0.0945 0.105 Uiso 0.50 1 calc PR A 2
C15B C 1.781(7) 0.887(2) -0.015(2) 0.088(9) Uani 0.50 1 d PD A 2
H15B H 1.8401 0.9378 -0.0154 0.106 Uiso 0.50 1 calc PR A 2
C13 C 1.5494(10) 0.7618(3) 0.0046(3) 0.0583(13) Uani 1 1 d D . .
C27A C 1.306(6) 0.1451(17) 0.406(2) 0.116(8) Uani 0.50 1 d P B 3
H27A H 1.4410 0.1405 0.3629 0.139 Uiso 0.50 1 calc PR B 3
H27B H 1.3847 0.1575 0.4525 0.139 Uiso 0.50 1 calc PR B 3
C28A C 1.192(6) 0.0676(16) 0.422(3) 0.176(11) Uani 0.50 1 d P B 3
H28A H 1.3280 0.0231 0.4342 0.264 Uiso 0.50 1 calc PR B 3
H28B H 1.1089 0.0571 0.3765 0.264 Uiso 0.50 1 calc PR B 3
H28C H 1.0659 0.0718 0.4665 0.264 Uiso 0.50 1 calc PR B 3
C27B C 1.254(7) 0.120(2) 0.3737(18) 0.140(10) Uani 0.50 1 d P B 4
H27C H 1.1376 0.0824 0.3619 0.168 Uiso 0.50 1 calc PR B 4
H27D H 1.3899 0.1233 0.3311 0.168 Uiso 0.50 1 calc PR B 4
C28B C 1.373(6) 0.093(3) 0.4517(15) 0.177(12) Uani 0.50 1 d P B 4
H28D H 1.4778 0.0402 0.4482 0.266 Uiso 0.50 1 calc PR B 4
H28E H 1.2356 0.0879 0.4928 0.266 Uiso 0.50 1 calc PR B 4
H28F H 1.4797 0.1326 0.4638 0.266 Uiso 0.50 1 calc PR B 4
C1 C 0.0974(9) 0.5184(3) 0.4729(2) 0.0452(11) Uani 1 1 d . . .
C2 C 0.2184(9) 0.5841(3) 0.4793(2) 0.0514(12) Uani 1 1 d . . .
H2 H 0.1880 0.6147 0.5230 0.062 Uiso 1 1 calc R . .
C3 C 0.3956(9) 0.6037(3) 0.4149(2) 0.0466(11) Uani 1 1 d . . .
C4 C 0.4117(8) 0.5493(2) 0.3571(2) 0.0393(10) Uani 1 1 d . . .
C5 C 0.5690(8) 0.5478(3) 0.2821(2) 0.0405(10) Uani 1 1 d . . .
C6 C 0.5831(9) 0.4939(3) 0.2243(2) 0.0461(11) Uani 1 1 d . . .
C7 C 0.7621(9) 0.5123(3) 0.1601(2) 0.0547(13) Uani 1 1 d . . .
H7 H 0.7913 0.4816 0.1164 0.066 Uiso 1 1 calc R . .
C8 C 0.8867(9) 0.5775(3) 0.1667(2) 0.0462(11) Uani 1 1 d . . .
C9 C 1.0786(9) 0.6117(3) 0.1105(2) 0.0482(12) Uani 1 1 d . A .
C10 C 1.2086(10) 0.5763(3) 0.0464(3) 0.0590(14) Uani 1 1 d . A .
H10 H 1.1840 0.5245 0.0331 0.071 Uiso 1 1 calc R . .
C11 C 1.3804(10) 0.6247(3) 0.0031(3) 0.0595(14) Uani 1 1 d . . .
H11 H 1.4785 0.6087 -0.0423 0.071 Uiso 1 1 calc R A .
C12 C 1.3912(9) 0.6975(3) 0.0332(2) 0.0492(12) Uani 1 1 d . A .
C17 C 0.3199(15) 0.7740(4) 0.4023(4) 0.109(3) Uani 1 1 d . . .
H17A H 0.1759 0.7645 0.4407 0.130 Uiso 1 1 calc R . .
H17B H 0.3865 0.8235 0.4141 0.130 Uiso 1 1 calc R . .
C18 C 0.2209(14) 0.7883(4) 0.3238(4) 0.098(2) Uani 1 1 d . . .
H18A H 0.1367 0.7415 0.3134 0.118 Uiso 1 1 calc R . .
H18B H 0.3648 0.7937 0.2843 0.118 Uiso 1 1 calc R . .
C19 C 0.0214(17) 0.8681(5) 0.3183(6) 0.126(3) Uani 1 1 d . D .
H19A H -0.1252 0.8599 0.3562 0.151 Uiso 1 1 calc R . .
H19B H 0.1042 0.9127 0.3346 0.151 Uiso 1 1 calc R . .
C20 C -0.077(2) 0.8937(6) 0.2440(7) 0.162(4) Uani 1 1 d . . .
H20A H -0.1965 0.8571 0.2311 0.195 Uiso 1 1 calc R C 5
H20B H 0.0636 0.8950 0.2028 0.195 Uiso 1 1 calc R C 5
C21A C -0.220(9) 0.980(2) 0.254(2) 0.148(13) Uani 0.50 1 d P D 5
H21A H -0.0961 1.0175 0.2623 0.178 Uiso 0.50 1 calc PR D 5
H21B H -0.3474 0.9792 0.2984 0.178 Uiso 0.50 1 calc PR D 5
C22A C -0.368(6) 1.0125(19) 0.1702(17) 0.143(9) Uani 0.50 1 d P D 5
H22A H -0.4556 1.0675 0.1737 0.214 Uiso 0.50 1 calc PR D 5
H22B H -0.4925 0.9762 0.1629 0.214 Uiso 0.50 1 calc PR D 5
H22C H -0.2397 1.0122 0.1261 0.214 Uiso 0.50 1 calc PR D 5
C23 C 0.6550(11) 0.3247(3) 0.2274(3) 0.0768(18) Uani 1 1 d . . .
H23A H 0.5835 0.2758 0.2162 0.092 Uiso 1 1 calc R . .
H23B H 0.7898 0.3352 0.1861 0.092 Uiso 1 1 calc R . .
C24 C 0.7787(11) 0.3070(3) 0.3049(3) 0.0772(17) Uani 1 1 d . . .
H24A H 0.6436 0.2995 0.3470 0.093 Uiso 1 1 calc R . .
H24B H 0.8617 0.3542 0.3148 0.093 Uiso 1 1 calc R . .
C25 C 0.9800(13) 0.2309(4) 0.3072(4) 0.096(2) Uani 1 1 d . B .
H25A H 0.8984 0.1843 0.2949 0.116 Uiso 1 1 calc R . .
H25B H 1.1185 0.2395 0.2665 0.116 Uiso 1 1 calc R . .
C26 C 1.0954(17) 0.2107(5) 0.3842(5) 0.138(3) Uani 1 1 d . . .
H26A H 1.1539 0.2614 0.3964 0.165 Uiso 1 1 calc R B 3
H26B H 0.9496 0.2014 0.4220 0.165 Uiso 1 1 calc R B 3
S1 S 0.2034(2) 0.47478(7) 0.38587(6) 0.0463(3) Uani 1 1 d . . .
S2 S 0.7815(2) 0.62119(7) 0.25368(6) 0.0466(3) Uani 1 1 d . . .
S3 S 1.1807(3) 0.70586(8) 0.11692(7) 0.0565(4) Uani 1 1 d . . .
S5 S 0.5761(3) 0.68760(9) 0.41367(7) 0.0659(4) Uani 1 1 d . . .
S6 S 0.3978(3) 0.41115(8) 0.22317(7) 0.0607(4) Uani 1 1 d . . .
C21B C -0.337(7) 0.968(3) 0.229(3) 0.173(15) Uani 0.50 1 d P D 6
H21C H -0.4529 0.9525 0.1922 0.207 Uiso 0.50 1 calc PR D 6
H21D H -0.4358 0.9807 0.2778 0.207 Uiso 0.50 1 calc PR D 6
C22B C -0.234(11) 1.018(3) 0.203(3) 0.23(2) Uani 0.50 1 d P D 6
H22D H -0.3561 1.0668 0.1953 0.340 Uiso 0.50 1 calc PR D 6
H22E H -0.1473 1.0038 0.1537 0.340 Uiso 0.50 1 calc PR D 6
H22F H -0.1078 1.0267 0.2388 0.340 Uiso 0.50 1 calc PR D 6

loop_
_atom_site_aniso_label
_atom_site_aniso_U_11
_atom_site_aniso_U_22
_atom_site_aniso_U_33
_atom_site_aniso_U_23
_atom_site_aniso_U_13
_atom_site_aniso_U_12
S4A 0.098(5) 0.118(4) 0.076(4) -0.022(3) 0.044(3) -0.058(3)
C14A 0.080(13) 0.10(2) 0.078(12) -0.037(12) 0.046(10) -0.043(13)
C16A 0.087(17) 0.092(16) 0.080(15) 0.029(14) 0.009(12) -0.053(14)
C15A 0.09(2) 0.057(13) 0.17(3) 0.001(13) -0.002(17) -0.038(13)
C14B 0.079(16) 0.089(15) 0.051(13) 0.017(10) -0.013(11) -0.013(11)
S4B 0.103(4) 0.078(3) 0.122(5) -0.041(3) 0.046(4) -0.050(3)
C16B 0.061(11) 0.112(17) 0.075(13) 0.055(13) 0.013(9) -0.016(12)
C15B 0.063(14) 0.099(17) 0.115(18) -0.016(13) 0.007(11) -0.056(11)
C13 0.053(3) 0.075(4) 0.048(3) -0.005(3) 0.010(3) -0.019(3)
C27A 0.130(19) 0.103(19) 0.12(2) -0.021(16) -0.025(17) -0.020(16)
C28A 0.18(3) 0.088(16) 0.26(4) 0.00(2) -0.06(3) 0.015(17)
C27B 0.17(2) 0.10(2) 0.16(3) -0.034(18) -0.065(19) 0.023(18)
C28B 0.17(3) 0.19(3) 0.15(2) 0.02(2) -0.052(18) 0.04(2)
C1 0.051(3) 0.049(3) 0.034(2) -0.0042(19) 0.010(2) -0.007(2)
C2 0.062(3) 0.054(3) 0.037(2) -0.012(2) 0.010(2) -0.006(3)
C3 0.047(3) 0.056(3) 0.036(2) -0.011(2) 0.010(2) -0.009(2)
C4 0.033(2) 0.047(3) 0.036(2) 0.0015(19) 0.0036(19) -0.006(2)
C5 0.039(3) 0.051(3) 0.031(2) 0.0000(19) 0.0039(19) -0.009(2)
C6 0.046(3) 0.054(3) 0.038(2) -0.006(2) 0.008(2) -0.014(2)
C7 0.060(3) 0.070(3) 0.037(2) -0.016(2) 0.016(2) -0.021(3)
C8 0.040(3) 0.061(3) 0.036(2) -0.007(2) 0.008(2) -0.008(2)
C9 0.048(3) 0.059(3) 0.036(2) -0.004(2) 0.009(2) -0.008(2)
C10 0.068(4) 0.066(3) 0.046(3) -0.019(2) 0.018(3) -0.021(3)
C11 0.063(3) 0.069(3) 0.047(3) -0.014(2) 0.024(2) -0.021(3)
C12 0.049(3) 0.060(3) 0.038(2) -0.002(2) 0.007(2) -0.014(2)
C17 0.146(7) 0.090(5) 0.094(5) -0.035(4) 0.050(5) -0.046(5)
C18 0.125(6) 0.089(5) 0.086(5) -0.017(4) 0.017(4) -0.041(4)
C19 0.119(7) 0.094(6) 0.155(8) -0.012(6) 0.030(6) 0.002(5)
C20 0.146(9) 0.135(9) 0.189(11) -0.007(8) -0.003(8) 0.028(7)
C21A 0.15(3) 0.112(19) 0.18(3) -0.04(2) -0.05(2) 0.034(18)
C22A 0.16(2) 0.134(17) 0.14(2) 0.008(16) -0.066(16) -0.026(16)
C23 0.098(5) 0.068(4) 0.069(4) -0.027(3) 0.030(3) -0.030(3)
C24 0.080(4) 0.068(4) 0.084(4) -0.008(3) 0.018(3) -0.023(3)
C25 0.093(5) 0.076(4) 0.116(6) -0.009(4) 0.016(4) -0.010(4)
C26 0.127(7) 0.128(7) 0.134(8) 0.019(6) 0.018(6) 0.030(6)
S1 0.0508(8) 0.0540(7) 0.0343(6) -0.0074(5) 0.0133(5) -0.0140(6)
S2 0.0491(8) 0.0560(7) 0.0353(6) -0.0077(5) 0.0118(5) -0.0150(6)
S3 0.0642(9) 0.0628(8) 0.0450(7) -0.0156(6) 0.0187(6) -0.0222(6)
S5 0.0754(10) 0.0726(9) 0.0554(8) -0.0199(6) 0.0183(7) -0.0328(8)
S6 0.0650(9) 0.0698(9) 0.0529(7) -0.0219(6) 0.0193(6) -0.0303(7)
C21B 0.13(3) 0.23(4) 0.15(3) 0.03(3) -0.01(2) -0.03(3)
C22B 0.23(4) 0.26(4) 0.19(4) 0.10(3) -0.04(3) -0.11(3)

loop_
_atom_type_symbol
_atom_type_description
_atom_type_scat_dispersion_real
_atom_type_scat_dispersion_imag
_atom_type_scat_source
C C 0.0033 0.0016 'International Tables Vol C Tables 4.2.6.8 and 6.1.1.4'
H H 0.0000 0.0000 'International Tables Vol C Tables 4.2.6.8 and 6.1.1.4'
S S 0.1246 0.1234 'International Tables Vol C Tables 4.2.6.8 and 6.1.1.4'

loop_
_geom_angle_atom_site_label_1
_geom_angle_atom_site_label_2
_geom_angle_atom_site_label_3
_geom_angle
_geom_angle_site_symmetry_1
_geom_angle_site_symmetry_3
C13 S4A C16A 96.2(11) . .
C13 C14A C15A 113(2) . .
C15A C16A S4A 105.5(18) . .
C16A C15A C14A 117(2) . .
C16B C14B C13 113(2) . .
C13 S4B C15B 94.1(11) . .
C14B C16B C15B 117(2) . .
C16B C15B S4B 107.1(18) . .
C14A C13 C14B 102.8(17) . .
C14A C13 C12 129.8(13) . .
C14B C13 C12 127.2(13) . .
C14A C13 S4A 108.3(13) . .
C14B C13 S4A 9.3(14) . .
C12 C13 S4A 121.8(5) . .
C14A C13 S4B 6.9(15) . .
C14B C13 S4B 109.2(13) . .
C12 C13 S4B 123.2(5) . .
S4A C13 S4B 115.0(5) . .
C28A C27A C26 108(3) . .
C28B C27B C26 106(3) . .
C2 C1 C1 129.8(5) . 2_566
C2 C1 S1 110.6(3) . .
C1 C1 S1 119.6(4) 2_566 .
C1 C2 C3 115.1(4) . .
C4 C3 C2 112.5(4) . .
C4 C3 S5 126.1(3) . .
C2 C3 S5 121.5(3) . .
C3 C4 C5 129.8(4) . .
C3 C4 S1 109.4(3) . .
C5 C4 S1 120.8(3) . .
C6 C5 C4 129.7(4) . .
C6 C5 S2 109.3(3) . .
C4 C5 S2 121.0(3) . .
C5 C6 C7 112.8(4) . .
C5 C6 S6 126.9(3) . .
C7 C6 S6 120.2(3) . .
C8 C7 C6 114.9(4) . .
C7 C8 C9 127.7(4) . .
C7 C8 S2 110.4(3) . .
C9 C8 S2 121.9(3) . .
C10 C9 C8 127.6(4) . .
C10 C9 S3 109.2(3) . .
C8 C9 S3 123.1(3) . .
C9 C10 C11 114.2(4) . .
C12 C11 C10 113.6(4) . .
C11 C12 C13 128.7(4) . .
C11 C12 S3 110.0(3) . .
C13 C12 S3 121.4(4) . .
C18 C17 S5 114.3(5) . .
C17 C18 C19 110.0(6) . .
C20 C19 C18 116.8(8) . .
C19 C20 C21A 104.1(15) . .
C19 C20 C21B 124.2(18) . .
C21A C20 C21B 29.0(17) . .
C20 C21A C22A 107(2) . .
C24 C23 S6 114.9(4) . .
C23 C24 C25 112.7(5) . .
C26 C25 C24 113.4(6) . .
C27A C26 C25 128.2(15) . .
C27A C26 C27B 29.5(9) . .
C25 C26 C27B 101.7(12) . .
C1 S1 C4 92.5(2) . .
C8 S2 C5 92.5(2) . .
C9 S3 C12 92.9(2) . .
C3 S5 C17 101.0(3) . .
C6 S6 C23 100.4(2) . .
C22B C21B C20 99(4) . .

loop_
_geom_bond_atom_site_label_1
_geom_bond_atom_site_label_2
_geom_bond_distance
_geom_bond_site_symmetry_2
S4A C13 1.665(8) .
S4A C16A 1.695(16) .
C14A C13 1.358(18) .
C14A C15A 1.363(18) .
C16A C15A 1.341(17) .
C14B C16B 1.349(17) .
C14B C13 1.381(17) .
S4B C13 1.683(8) .
S4B C15B 1.723(18) .
C16B C15B 1.349(17) .
C13 C12 1.446(6) .
C27A C28A 1.47(4) .
C27A C26 1.47(3) .
C27B C28B 1.51(4) .
C27B C26 1.61(3) .
C1 C2 1.336(6) .
C1 C1 1.462(8) 2_566
C1 S1 1.727(4) .
C2 C3 1.412(6) .
C3 C4 1.385(6) .
C3 S5 1.763(4) .
C4 C5 1.459(5) .
C4 S1 1.746(4) .
C5 C6 1.378(6) .
C5 S2 1.747(4) .
C6 C7 1.411(5) .
C6 S6 1.768(4) .
C7 C8 1.340(6) .
C8 C9 1.451(6) .
C8 S2 1.726(4) .
C9 C10 1.372(6) .
C9 S3 1.717(5) .
C10 C11 1.391(6) .
C11 C12 1.355(6) .
C12 S3 1.727(4) .
C17 C18 1.454(9) .
C17 S5 1.812(7) .
C18 C19 1.554(9) .
C19 C20 1.405(11) .
C20 C21A 1.53(3) .
C20 C21B 1.71(4) .
C21A C22A 1.67(4) .
C23 C24 1.497(8) .
C23 S6 1.809(6) .
C24 C25 1.513(8) .
C25 C26 1.473(10) .
C21B C22B 1.07(4) .
